data_7001334
loop_
_publ_author_name
'Wang, Xu-Chun'
'Tian, Yu-Peng'
'Kan, Yu-He'
'Zuo, Cong-Yu'
'Wu, Jie-Ying'
'Jin, Bao-Kang'
'Zhou, Hong-Ping'
'Yang, Jia-Xiang'
'Zhang, Sheng-Yi'
'Tao, Xu-Tang'
'Jiang, Min-Hua'

_publ_section_title
;
 Functionalized ferrocenes and ferroceniums: synthesis, crystal
 structures and electrochemical properties based on
 carbazole/phenothiazine-ferrocene conjugated molecules
;
_journal_issue 21
_journal_name_full 'Dalton Transactions'
_journal_page_first 4096
_journal_page_last 4103
_journal_paper_doi 10.1039/b900705a
_journal_year 2009
_chemical_formula_sum 'C26 H23 Fe N'
_chemical_formula_weight 405.30
_chemical_name_systematic
;
?
;
_space_group_IT_number 2
_symmetry_cell_setting triclinic
_symmetry_space_group_name_Hall '-P 1'
_symmetry_space_group_name_H-M 'P -1'
_atom_sites_solution_hydrogens geom
_atom_sites_solution_primary direct
_atom_sites_solution_secondary difmap
_audit_creation_method SHELXL-97
_cell_angle_alpha 81.177(4)
_cell_angle_beta 88.213(4)
_cell_angle_gamma 87.043(4)
_cell_formula_units_Z 4
_cell_length_a 6.0614(16)
_cell_length_b 11.568(3)
_cell_length_c 28.688(7)
_cell_measurement_reflns_used 2029
_cell_measurement_temperature 298(2)
_cell_measurement_theta_max 22.084
_cell_measurement_theta_min 3.145
_cell_volume 1984.6(9)
_computing_cell_refinement 'Bruker SMART'
_computing_data_collection 'Bruker SMART'
_computing_data_reduction 'Bruker SAINT'
_computing_molecular_graphics 'Bruker SHELXTL'
_computing_publication_material 'Bruker SHELXTL'
_computing_structure_refinement 'SHELXL-97 (Sheldrick, 1997)'
_computing_structure_solution 'SHELXS-97 (Sheldrick, 1990)'
_diffrn_ambient_temperature 298(2)
_diffrn_measured_fraction_theta_full 0.986
_diffrn_measured_fraction_theta_max 0.986
_diffrn_measurement_device_type 'CCD area detector'
_diffrn_measurement_method 'phi and omega scans'
_diffrn_radiation_monochromator graphite
_diffrn_radiation_source 'fine-focus sealed tube'
_diffrn_radiation_type MoK\a
_diffrn_radiation_wavelength 0.71073
_diffrn_reflns_av_R_equivalents 0.0329
_diffrn_reflns_av_sigmaI/netI 0.0846
_diffrn_reflns_limit_h_max 7
_diffrn_reflns_limit_h_min -7
_diffrn_reflns_limit_k_max 13
_diffrn_reflns_limit_k_min -13
_diffrn_reflns_limit_l_max 34
_diffrn_reflns_limit_l_min -28
_diffrn_reflns_number 10545
_diffrn_reflns_theta_full 25.03
_diffrn_reflns_theta_max 25.03
_diffrn_reflns_theta_min 1.44
_exptl_absorpt_coefficient_mu 0.771
_exptl_absorpt_correction_T_max 0.9065
_exptl_absorpt_correction_T_min 0.6722
_exptl_absorpt_correction_type multi-scan
_exptl_absorpt_process_details sadabs
_exptl_crystal_colour red
_exptl_crystal_density_diffrn 1.357
_exptl_crystal_density_meas 1.305
_exptl_crystal_density_method 'not measured'
_exptl_crystal_description needle
_exptl_crystal_F_000 848
_exptl_crystal_size_max 0.56
_exptl_crystal_size_mid 0.20
_exptl_crystal_size_min 0.13
_refine_diff_density_max 0.535
_refine_diff_density_min -0.348
_refine_diff_density_rms 0.061
_refine_ls_extinction_method none
_refine_ls_goodness_of_fit_ref 1.007
_refine_ls_hydrogen_treatment constr
_refine_ls_matrix_type full
_refine_ls_number_parameters 505
_refine_ls_number_reflns 6918
_refine_ls_number_restraints 0
_refine_ls_restrained_S_all 1.007
_refine_ls_R_factor_all 0.1172
_refine_ls_R_factor_gt 0.0545
_refine_ls_shift/su_max 0.001
_refine_ls_shift/su_mean 0.000
_refine_ls_structure_factor_coef Fsqd
_refine_ls_weighting_details 'calc w=1/[\s^2^(Fo^2^)+(0.0465P)^2^+0.0000P] where P=(Fo^2^+2Fc^2^)/3'
_refine_ls_weighting_scheme calc
_refine_ls_wR_factor_gt 0.1010
_refine_ls_wR_factor_ref 0.1245
_reflns_number_gt 3702
_reflns_number_total 6918
_reflns_threshold_expression >2sigma(I)
_cod_data_source_file b900705a.txt
_cod_data_source_block ccdc716278
_cod_depositor_comments
;
The following automatic conversions were performed:
'_symmetry_cell_setting' value 'Triclinic' changed to 'triclinic'
according to '/home/saulius/struct/CIF-dictionaries/cif_core.dic'
dictionary named 'cif_core.dic' version 2.4.1 from 2010-06-29.

Automatic conversion script
Id: cif_fix_enum 1527 2010-12-29 10:47:43Z saulius 
;
_cod_original_cell_volume 1984.5(9)
_cod_original_sg_symbol_H-M P-1
_cod_database_code 7001334

loop_
_symmetry_equiv_pos_as_xyz
'x, y, z'
'-x, -y, -z'

loop_
_atom_site_label
_atom_site_type_symbol
_atom_site_fract_x
_atom_site_fract_y
_atom_site_fract_z
_atom_site_U_iso_or_equiv
_atom_site_adp_type
_atom_site_occupancy
_atom_site_symmetry_multiplicity
_atom_site_calc_flag
_atom_site_refinement_flags
_atom_site_disorder_assembly
_atom_site_disorder_group
Fe1 Fe 0.66177(10) 0.79644(5) 0.457755(19) 0.0459(2) Uani 1 1 d . . .
Fe2 Fe 0.02648(10) 0.65660(5) 0.66126(2) 0.0486(2) Uani 1 1 d . . .
N1 N -0.1037(6) 0.7352(3) 0.18732(12) 0.0538(10) Uani 1 1 d . . .
N2 N 0.6930(7) 0.8242(4) 0.93284(14) 0.0718(12) Uani 1 1 d . . .
C1 C 0.0026(7) 0.7833(4) 0.22119(14) 0.0487(11) Uani 1 1 d . . .
C2 C -0.0674(8) 0.8773(4) 0.24361(15) 0.0597(12) Uani 1 1 d . . .
H2 H -0.1994 0.9193 0.2357 0.072 Uiso 1 1 calc R . .
C3 C 0.0630(8) 0.9064(4) 0.27757(16) 0.0617(13) Uani 1 1 d . . .
H3 H 0.0183 0.9697 0.2926 0.074 Uiso 1 1 calc R . .
C4 C 0.2614(8) 0.8444(4) 0.29050(14) 0.0523(12) Uani 1 1 d . . .
C5 C 0.3296(7) 0.7515(4) 0.26746(15) 0.0518(12) Uani 1 1 d . . .
H5 H 0.4624 0.7101 0.2752 0.062 Uiso 1 1 calc R . .
C6 C 0.1995(7) 0.7200(3) 0.23274(14) 0.0462(11) Uani 1 1 d . . .
C7 C 0.2161(8) 0.6288(4) 0.20375(14) 0.0507(11) Uani 1 1 d . . .
C8 C 0.3696(8) 0.5385(4) 0.19939(17) 0.0698(14) Uani 1 1 d . . .
H8 H 0.4966 0.5295 0.2172 0.084 Uiso 1 1 calc R . .
C9 C 0.3334(11) 0.4623(4) 0.1685(2) 0.0869(17) Uani 1 1 d . . .
H9 H 0.4338 0.3997 0.1664 0.104 Uiso 1 1 calc R . .
C10 C 0.1507(11) 0.4775(5) 0.14094(19) 0.0836(17) Uani 1 1 d . . .
H10 H 0.1329 0.4267 0.1193 0.100 Uiso 1 1 calc R . .
C11 C -0.0055(9) 0.5650(4) 0.14431(16) 0.0681(14) Uani 1 1 d . . .
H11 H -0.1309 0.5730 0.1260 0.082 Uiso 1 1 calc R . .
C12 C 0.0282(8) 0.6423(4) 0.17607(15) 0.0506(11) Uani 1 1 d . . .
C13 C -0.2948(8) 0.7878(4) 0.16149(17) 0.0721(14) Uani 1 1 d . . .
H13A H -0.3962 0.8227 0.1828 0.087 Uiso 1 1 calc R . .
H13B H -0.3707 0.7275 0.1492 0.087 Uiso 1 1 calc R . .
C14 C -0.2300(10) 0.8796(5) 0.12150(18) 0.104(2) Uani 1 1 d . . .
H14A H -0.3596 0.9122 0.1050 0.156 Uiso 1 1 calc R . .
H14B H -0.1305 0.8451 0.1002 0.156 Uiso 1 1 calc R . .
H14C H -0.1583 0.9405 0.1336 0.156 Uiso 1 1 calc R . .
C15 C 0.3805(9) 0.8840(4) 0.32976(17) 0.0737(15) Uani 1 1 d . . .
H15 H 0.3183 0.9497 0.3411 0.088 Uiso 1 1 calc R . .
C16 C 0.5518(9) 0.8399(4) 0.34904(18) 0.0755(15) Uani 1 1 d . . .
H16 H 0.6211 0.7760 0.3376 0.091 Uiso 1 1 calc R . .
C17 C 0.6555(9) 0.8837(4) 0.39018(16) 0.0602(13) Uani 1 1 d . . .
C18 C 0.5606(7) 0.9545(4) 0.42166(16) 0.0561(12) Uani 1 1 d . . .
H18 H 0.4166 0.9866 0.4211 0.067 Uiso 1 1 calc R . .
C19 C 0.7228(8) 0.9686(4) 0.45450(15) 0.0571(13) Uani 1 1 d . . .
H19 H 0.7051 1.0116 0.4793 0.069 Uiso 1 1 calc R . .
C20 C 0.9130(8) 0.9064(4) 0.44283(16) 0.0599(13) Uani 1 1 d . . .
H20 H 1.0456 0.9009 0.4586 0.072 Uiso 1 1 calc R . .
C21 C 0.8734(8) 0.8534(4) 0.40362(17) 0.0648(13) Uani 1 1 d . . .
H21 H 0.9740 0.8063 0.3890 0.078 Uiso 1 1 calc R . .
C22 C 0.5526(14) 0.6347(5) 0.4594(2) 0.0849(17) Uani 1 1 d . . .
H22 H 0.5265 0.6009 0.4329 0.102 Uiso 1 1 calc R . .
C23 C 0.4051(10) 0.7003(6) 0.4814(3) 0.106(3) Uani 1 1 d . . .
H23 H 0.2594 0.7188 0.4728 0.128 Uiso 1 1 calc R . .
C24 C 0.508(2) 0.7358(5) 0.5195(3) 0.133(4) Uani 1 1 d . . .
H24 H 0.4474 0.7825 0.5407 0.160 Uiso 1 1 calc R . .
C25 C 0.7190(16) 0.6868(6) 0.5187(2) 0.107(3) Uani 1 1 d . . .
H25 H 0.8278 0.6945 0.5400 0.129 Uiso 1 1 calc R . .
C26 C 0.7440(10) 0.6263(5) 0.4825(3) 0.0846(18) Uani 1 1 d . . .
H26 H 0.8724 0.5854 0.4746 0.101 Uiso 1 1 calc R . .
C27 C 0.6071(8) 0.8368(4) 0.88836(17) 0.0585(12) Uani 1 1 d . . .
C28 C 0.6860(8) 0.8968(4) 0.84647(18) 0.0674(14) Uani 1 1 d . . .
H28 H 0.8132 0.9388 0.8455 0.081 Uiso 1 1 calc R . .
C29 C 0.5724(8) 0.8928(4) 0.80636(17) 0.0638(13) Uani 1 1 d . . .
H29 H 0.6255 0.9329 0.7780 0.077 Uiso 1 1 calc R . .
C30 C 0.3826(8) 0.8319(4) 0.80604(15) 0.0538(12) Uani 1 1 d . . .
C31 C 0.3011(7) 0.7742(4) 0.84890(16) 0.0539(12) Uani 1 1 d . . .
H31 H 0.1705 0.7350 0.8498 0.065 Uiso 1 1 calc R . .
C32 C 0.4143(8) 0.7749(4) 0.89045(15) 0.0514(11) Uani 1 1 d . . .
C33 C 0.3834(8) 0.7223(4) 0.93870(16) 0.0586(12) Uani 1 1 d . . .
C34 C 0.2283(10) 0.6506(4) 0.96249(19) 0.0873(17) Uani 1 1 d . . .
H34 H 0.1128 0.6263 0.9463 0.105 Uiso 1 1 calc R . .
C35 C 0.2456(11) 0.6152(5) 1.0104(2) 0.107(2) Uani 1 1 d . . .
H35 H 0.1415 0.5665 1.0264 0.128 Uiso 1 1 calc R . .
C36 C 0.4146(12) 0.6507(6) 1.0348(2) 0.105(2) Uani 1 1 d . . .
H36 H 0.4212 0.6270 1.0673 0.127 Uiso 1 1 calc R . .
C37 C 0.5745(10) 0.7207(5) 1.0122(2) 0.0884(18) Uani 1 1 d . . .
H37 H 0.6912 0.7432 1.0286 0.106 Uiso 1 1 calc R . .
C38 C 0.5541(9) 0.7562(4) 0.96411(18) 0.0680(14) Uani 1 1 d . . .
C39 C 0.8654(9) 0.8946(5) 0.94654(18) 0.0873(17) Uani 1 1 d . . .
H39A H 0.9770 0.9054 0.9215 0.105 Uiso 1 1 calc R . .
H39B H 0.9355 0.8531 0.9746 0.105 Uiso 1 1 calc R . .
C40 C 0.7755(9) 1.0126(5) 0.9563(2) 0.114(2) Uani 1 1 d . . .
H40A H 0.8939 1.0562 0.9652 0.171 Uiso 1 1 calc R . .
H40B H 0.6671 1.0023 0.9815 0.171 Uiso 1 1 calc R . .
H40C H 0.7084 1.0546 0.9284 0.171 Uiso 1 1 calc R . .
C41 C 0.2759(8) 0.8298(4) 0.76065(16) 0.0577(12) Uani 1 1 d . . .
H41 H 0.3406 0.8748 0.7346 0.069 Uiso 1 1 calc R . .
C42 C 0.1065(8) 0.7749(4) 0.75179(16) 0.0602(13) Uani 1 1 d . . .
H42 H 0.0403 0.7275 0.7769 0.072 Uiso 1 1 calc R . .
C43 C 0.0093(8) 0.7810(4) 0.70523(15) 0.0542(12) Uani 1 1 d . . .
C44 C 0.1005(8) 0.8270(3) 0.66017(16) 0.0538(12) Uani 1 1 d . . .
H44 H 0.2395 0.8574 0.6545 0.065 Uiso 1 1 calc R . .
C45 C -0.0563(8) 0.8185(4) 0.62545(16) 0.0601(13) Uani 1 1 d . . .
H45 H -0.0386 0.8421 0.5931 0.072 Uiso 1 1 calc R . .
C46 C -0.2432(8) 0.7681(4) 0.64863(17) 0.0630(13) Uani 1 1 d . . .
H46 H -0.3715 0.7526 0.6342 0.076 Uiso 1 1 calc R . .
C47 C -0.2047(8) 0.7450(4) 0.69691(16) 0.0642(13) Uani 1 1 d . . .
H47 H -0.3032 0.7114 0.7199 0.077 Uiso 1 1 calc R . .
C48 C 0.1295(10) 0.4994(4) 0.69748(18) 0.0729(15) Uani 1 1 d . . .
H48 H 0.1302 0.4806 0.7302 0.087 Uiso 1 1 calc R . .
C49 C 0.2980(9) 0.5477(4) 0.6698(3) 0.0841(17) Uani 1 1 d . . .
H49 H 0.4330 0.5668 0.6804 0.101 Uiso 1 1 calc R . .
C50 C 0.2334(15) 0.5636(5) 0.6228(3) 0.108(3) Uani 1 1 d . . .
H50 H 0.3154 0.5946 0.5963 0.130 Uiso 1 1 calc R . .
C51 C 0.0173(14) 0.5227(5) 0.6240(2) 0.099(2) Uani 1 1 d . . .
H51 H -0.0713 0.5225 0.5981 0.118 Uiso 1 1 calc R . .
C52 C -0.0378(10) 0.4835(4) 0.6699(2) 0.0823(17) Uani 1 1 d . . .
H52 H -0.1706 0.4507 0.6805 0.099 Uiso 1 1 calc R . .

loop_
_atom_site_aniso_label
_atom_site_aniso_U_11
_atom_site_aniso_U_22
_atom_site_aniso_U_33
_atom_site_aniso_U_23
_atom_site_aniso_U_13
_atom_site_aniso_U_12
Fe1 0.0507(4) 0.0438(4) 0.0422(4) -0.0035(3) 0.0008(3) -0.0029(3)
Fe2 0.0550(5) 0.0436(4) 0.0465(4) -0.0051(3) 0.0025(3) -0.0039(3)
N1 0.052(3) 0.059(3) 0.051(2) -0.0096(19) -0.005(2) -0.001(2)
N2 0.058(3) 0.095(3) 0.067(3) -0.024(2) -0.011(2) -0.012(2)
C1 0.053(3) 0.049(3) 0.043(3) -0.004(2) 0.007(2) -0.003(2)
C2 0.059(3) 0.063(3) 0.058(3) -0.013(2) 0.000(3) 0.008(3)
C3 0.071(4) 0.049(3) 0.063(3) -0.008(2) 0.009(3) 0.004(3)
C4 0.069(4) 0.056(3) 0.032(2) -0.001(2) 0.001(2) -0.021(3)
C5 0.048(3) 0.051(3) 0.052(3) 0.002(2) 0.003(2) 0.000(2)
C6 0.056(3) 0.038(3) 0.043(3) 0.001(2) -0.002(2) -0.001(2)
C7 0.064(3) 0.037(3) 0.050(3) -0.003(2) 0.004(2) 0.000(2)
C8 0.074(4) 0.055(3) 0.077(4) -0.005(3) 0.001(3) 0.013(3)
C9 0.119(5) 0.046(3) 0.095(4) -0.018(3) 0.006(4) 0.018(3)
C10 0.121(6) 0.063(4) 0.072(4) -0.025(3) 0.010(4) -0.007(4)
C11 0.080(4) 0.066(4) 0.059(3) -0.011(3) 0.006(3) -0.019(3)
C12 0.057(3) 0.049(3) 0.045(3) -0.004(2) 0.004(2) -0.007(2)
C13 0.045(3) 0.087(4) 0.086(4) -0.020(3) -0.005(3) 0.001(3)
C14 0.121(5) 0.097(5) 0.087(4) 0.012(3) -0.032(4) 0.002(4)
C15 0.069(4) 0.066(4) 0.076(4) 0.020(3) 0.008(3) -0.010(3)
C16 0.070(4) 0.069(4) 0.079(4) 0.011(3) 0.014(3) 0.002(3)
C17 0.069(4) 0.067(3) 0.043(3) 0.001(2) -0.003(3) -0.017(3)
C18 0.042(3) 0.050(3) 0.069(3) 0.014(2) 0.005(3) 0.000(2)
C19 0.073(4) 0.043(3) 0.057(3) -0.010(2) 0.001(3) -0.008(3)
C20 0.053(3) 0.064(3) 0.063(3) -0.003(3) -0.008(3) -0.014(3)
C21 0.060(4) 0.068(3) 0.065(3) -0.007(3) 0.020(3) -0.005(3)
C22 0.118(6) 0.055(4) 0.083(4) -0.010(3) -0.005(4) -0.015(4)
C23 0.049(4) 0.077(5) 0.168(8) 0.056(5) 0.015(5) -0.003(4)
C24 0.244(11) 0.043(4) 0.098(6) 0.007(4) 0.108(7) 0.017(6)
C25 0.201(9) 0.069(5) 0.051(4) 0.009(3) -0.037(5) -0.033(5)
C26 0.071(4) 0.055(4) 0.112(5) 0.027(4) 0.003(4) 0.014(3)
C27 0.052(3) 0.065(3) 0.062(3) -0.023(3) -0.003(3) 0.005(3)
C28 0.055(3) 0.082(4) 0.070(4) -0.023(3) -0.002(3) -0.015(3)
C29 0.066(4) 0.066(3) 0.061(3) -0.015(3) 0.009(3) -0.005(3)
C30 0.058(3) 0.049(3) 0.055(3) -0.013(2) -0.006(3) 0.005(2)
C31 0.050(3) 0.047(3) 0.068(3) -0.019(2) -0.005(3) -0.003(2)
C32 0.055(3) 0.047(3) 0.055(3) -0.019(2) -0.003(2) 0.005(2)
C33 0.063(3) 0.056(3) 0.057(3) -0.012(2) -0.001(3) -0.002(3)
C34 0.101(5) 0.085(4) 0.075(4) 0.001(3) -0.010(3) -0.024(4)
C35 0.130(6) 0.111(5) 0.077(4) 0.012(4) -0.014(4) -0.043(4)
C36 0.130(6) 0.114(5) 0.070(4) -0.002(4) -0.011(4) -0.009(5)
C37 0.094(5) 0.103(5) 0.070(4) -0.016(3) -0.022(3) -0.004(4)
C38 0.067(4) 0.073(4) 0.065(4) -0.016(3) -0.005(3) 0.006(3)
C39 0.063(4) 0.118(5) 0.086(4) -0.033(4) -0.016(3) -0.003(4)
C40 0.072(4) 0.134(6) 0.156(6) -0.080(5) -0.005(4) -0.011(4)
C41 0.058(3) 0.045(3) 0.070(3) -0.013(2) 0.003(3) 0.002(2)
C42 0.058(3) 0.057(3) 0.066(3) -0.015(2) 0.006(3) 0.003(3)
C43 0.064(3) 0.047(3) 0.053(3) -0.012(2) -0.004(3) 0.001(2)
C44 0.052(3) 0.037(3) 0.072(3) -0.006(2) 0.003(3) -0.005(2)
C45 0.068(4) 0.049(3) 0.058(3) 0.003(2) -0.001(3) 0.007(3)
C46 0.055(3) 0.068(3) 0.068(3) -0.014(3) -0.010(3) 0.001(3)
C47 0.061(4) 0.074(4) 0.059(3) -0.016(3) 0.009(3) -0.001(3)
C48 0.073(4) 0.066(4) 0.071(4) 0.010(3) 0.004(3) 0.009(3)
C49 0.060(4) 0.052(3) 0.143(6) -0.027(4) 0.007(4) -0.001(3)
C50 0.175(8) 0.044(4) 0.095(5) 0.000(3) 0.085(5) 0.014(4)
C51 0.175(8) 0.049(4) 0.076(5) -0.023(3) -0.036(5) 0.011(4)
C52 0.080(4) 0.054(3) 0.110(5) 0.006(3) -0.013(4) -0.015(3)

loop_
_atom_type_symbol
_atom_type_description
_atom_type_scat_dispersion_real
_atom_type_scat_dispersion_imag
_atom_type_scat_source
C C 0.0033 0.0016 'International Tables Vol C Tables 4.2.6.8 and 6.1.1.4'
H H 0.0000 0.0000 'International Tables Vol C Tables 4.2.6.8 and 6.1.1.4'
N N 0.0061 0.0033 'International Tables Vol C Tables 4.2.6.8 and 6.1.1.4'
Fe Fe 0.3463 0.8444 'International Tables Vol C Tables 4.2.6.8 and 6.1.1.4'

loop_
_geom_angle_atom_site_label_1
_geom_angle_atom_site_label_2
_geom_angle_atom_site_label_3
_geom_angle
_geom_angle_site_symmetry_1
_geom_angle_site_symmetry_3
_geom_angle_publ_flag
C23 Fe1 C22 39.3(2) . . ?
C23 Fe1 C24 40.7(3) . . ?
C22 Fe1 C24 67.1(3) . . ?
C23 Fe1 C25 66.2(3) . . ?
C22 Fe1 C25 65.4(2) . . ?
C24 Fe1 C25 39.6(3) . . ?
C23 Fe1 C20 171.0(4) . . ?
C22 Fe1 C20 148.0(3) . . ?
C24 Fe1 C20 131.2(4) . . ?
C25 Fe1 C20 110.0(2) . . ?
C23 Fe1 C26 65.6(2) . . ?
C22 Fe1 C26 38.9(2) . . ?
C24 Fe1 C26 66.3(2) . . ?
C25 Fe1 C26 38.6(2) . . ?
C20 Fe1 C26 117.1(2) . . ?
C23 Fe1 C19 133.5(3) . . ?
C22 Fe1 C19 171.2(3) . . ?
C24 Fe1 C19 110.6(2) . . ?
C25 Fe1 C19 118.7(2) . . ?
C20 Fe1 C19 39.95(17) . . ?
C26 Fe1 C19 149.0(3) . . ?
C23 Fe1 C18 111.5(2) . . ?
C22 Fe1 C18 132.1(3) . . ?
C24 Fe1 C18 119.3(3) . . ?
C25 Fe1 C18 151.6(3) . . ?
C20 Fe1 C18 67.53(18) . . ?
C26 Fe1 C18 168.8(3) . . ?
C19 Fe1 C18 40.73(16) . . ?
C23 Fe1 C21 148.6(3) . . ?
C22 Fe1 C21 116.4(2) . . ?
C24 Fe1 C21 168.2(4) . . ?
C25 Fe1 C21 130.0(3) . . ?
C20 Fe1 C21 40.12(16) . . ?
C26 Fe1 C21 108.7(2) . . ?
C19 Fe1 C21 67.67(19) . . ?
C18 Fe1 C21 67.63(18) . . ?
C23 Fe1 C17 118.2(3) . . ?
C22 Fe1 C17 109.7(2) . . ?
C24 Fe1 C17 151.2(4) . . ?
C25 Fe1 C17 167.3(3) . . ?
C20 Fe1 C17 67.35(18) . . ?
C26 Fe1 C17 130.4(3) . . ?
C19 Fe1 C17 67.89(18) . . ?
C18 Fe1 C17 40.21(17) . . ?
C21 Fe1 C17 40.13(17) . . ?
C51 Fe2 C49 67.4(2) . . ?
C51 Fe2 C50 41.0(2) . . ?
C49 Fe2 C50 40.5(2) . . ?
C51 Fe2 C48 66.1(2) . . ?
C49 Fe2 C48 39.36(19) . . ?
C50 Fe2 C48 67.1(2) . . ?
C51 Fe2 C47 134.1(3) . . ?
C49 Fe2 C47 143.1(2) . . ?
C50 Fe2 C47 174.8(3) . . ?
C48 Fe2 C47 113.6(2) . . ?
C51 Fe2 C46 110.9(2) . . ?
C49 Fe2 C46 176.7(3) . . ?
C50 Fe2 C46 136.4(3) . . ?
C48 Fe2 C46 143.0(2) . . ?
C47 Fe2 C46 40.07(16) . . ?
C51 Fe2 C52 39.3(2) . . ?
C49 Fe2 C52 65.8(2) . . ?
C50 Fe2 C52 67.0(2) . . ?
C48 Fe2 C52 38.56(18) . . ?
C47 Fe2 C52 110.1(2) . . ?
C46 Fe2 C52 114.8(2) . . ?
C51 Fe2 C44 146.2(3) . . ?
C49 Fe2 C44 111.9(2) . . ?
C50 Fe2 C44 115.4(2) . . ?
C48 Fe2 C44 136.0(2) . . ?
C47 Fe2 C44 67.98(18) . . ?
C46 Fe2 C44 67.86(18) . . ?
C52 Fe2 C44 173.7(2) . . ?
C51 Fe2 C45 115.7(2) . . ?
C49 Fe2 C45 137.5(2) . . ?
C50 Fe2 C45 111.8(2) . . ?
C48 Fe2 C45 176.1(2) . . ?
C47 Fe2 C45 67.81(18) . . ?
C46 Fe2 C45 40.28(16) . . ?
C52 Fe2 C45 145.0(2) . . ?
C44 Fe2 C45 40.60(16) . . ?
C51 Fe2 C43 172.7(3) . . ?
C49 Fe2 C43 113.8(2) . . ?
C50 Fe2 C43 144.4(3) . . ?
C48 Fe2 C43 109.9(2) . . ?
C47 Fe2 C43 40.71(17) . . ?
C46 Fe2 C43 68.25(18) . . ?
C52 Fe2 C43 133.9(2) . . ?
C44 Fe2 C43 40.82(15) . . ?
C45 Fe2 C43 68.65(18) . . ?
C12 N1 C1 107.7(4) . . ?
C12 N1 C13 125.7(4) . . ?
C1 N1 C13 125.4(4) . . ?
C27 N2 C38 108.7(4) . . ?
C27 N2 C39 124.6(5) . . ?
C38 N2 C39 125.0(4) . . ?
N1 C1 C2 128.6(4) . . ?
N1 C1 C6 110.0(4) . . ?
C2 C1 C6 121.3(4) . . ?
C3 C2 C1 118.1(5) . . ?
C2 C3 C4 122.3(4) . . ?
C5 C4 C3 118.8(4) . . ?
C5 C4 C15 125.4(5) . . ?
C3 C4 C15 115.8(5) . . ?
C4 C5 C6 120.0(4) . . ?
C1 C6 C5 119.4(4) . . ?
C1 C6 C7 106.2(4) . . ?
C5 C6 C7 134.4(4) . . ?
C8 C7 C12 119.5(4) . . ?
C8 C7 C6 133.7(5) . . ?
C12 C7 C6 106.7(4) . . ?
C9 C8 C7 119.5(5) . . ?
C10 C9 C8 120.6(5) . . ?
C11 C10 C9 121.8(5) . . ?
C10 C11 C12 118.0(5) . . ?
N1 C12 C7 109.4(4) . . ?
N1 C12 C11 130.1(5) . . ?
C7 C12 C11 120.5(5) . . ?
N1 C13 C14 111.5(4) . . ?
C16 C15 C4 128.1(6) . . ?
C15 C16 C17 124.2(6) . . ?
C21 C17 C18 107.9(4) . . ?
C21 C17 C16 122.9(5) . . ?
C18 C17 C16 129.2(5) . . ?
C21 C17 Fe1 69.6(2) . . ?
C18 C17 Fe1 69.5(2) . . ?
C16 C17 Fe1 124.9(3) . . ?
C17 C18 C19 107.8(4) . . ?
C17 C18 Fe1 70.3(3) . . ?
C19 C18 Fe1 69.6(2) . . ?
C20 C19 C18 107.4(4) . . ?
C20 C19 Fe1 69.9(3) . . ?
C18 C19 Fe1 69.7(2) . . ?
C19 C20 C21 109.1(4) . . ?
C19 C20 Fe1 70.2(3) . . ?
C21 C20 Fe1 70.2(2) . . ?
C20 C21 C17 107.9(5) . . ?
C20 C21 Fe1 69.7(3) . . ?
C17 C21 Fe1 70.3(3) . . ?
C26 C22 C23 108.4(6) . . ?
C26 C22 Fe1 71.3(3) . . ?
C23 C22 Fe1 70.0(3) . . ?
C22 C23 C24 108.4(7) . . ?
C22 C23 Fe1 70.8(3) . . ?
C24 C23 Fe1 70.3(4) . . ?
C25 C24 C23 105.1(6) . . ?
C25 C24 Fe1 70.4(4) . . ?
C23 C24 Fe1 68.9(3) . . ?
C26 C25 C24 109.5(7) . . ?
C26 C25 Fe1 70.9(3) . . ?
C24 C25 Fe1 70.0(4) . . ?
C25 C26 C22 108.6(6) . . ?
C25 C26 Fe1 70.5(3) . . ?
C22 C26 Fe1 69.8(3) . . ?
N2 C27 C28 129.6(5) . . ?
N2 C27 C32 109.0(4) . . ?
C28 C27 C32 121.4(4) . . ?
C29 C28 C27 118.2(4) . . ?
C28 C29 C30 123.0(4) . . ?
C29 C30 C31 118.2(4) . . ?
C29 C30 C41 118.9(4) . . ?
C31 C30 C41 122.9(4) . . ?
C30 C31 C32 120.4(4) . . ?
C31 C32 C27 118.7(4) . . ?
C31 C32 C33 134.7(4) . . ?
C27 C32 C33 106.6(4) . . ?
C34 C33 C38 118.5(5) . . ?
C34 C33 C32 134.1(5) . . ?
C38 C33 C32 107.4(4) . . ?
C35 C34 C33 119.6(5) . . ?
C36 C35 C34 120.9(5) . . ?
C35 C36 C37 121.2(5) . . ?
C36 C37 C38 117.2(5) . . ?
C37 C38 C33 122.6(5) . . ?
C37 C38 N2 129.0(5) . . ?
C33 C38 N2 108.3(4) . . ?
N2 C39 C40 112.0(5) . . ?
C42 C41 C30 129.5(5) . . ?
C41 C42 C43 125.3(5) . . ?
C47 C43 C44 106.2(4) . . ?
C47 C43 C42 125.2(4) . . ?
C44 C43 C42 128.5(4) . . ?
C47 C43 Fe2 69.0(3) . . ?
C44 C43 Fe2 69.2(2) . . ?
C42 C43 Fe2 128.3(3) . . ?
C45 C44 C43 108.5(4) . . ?
C45 C44 Fe2 69.7(2) . . ?
C43 C44 Fe2 70.0(2) . . ?
C46 C45 C44 107.6(4) . . ?
C46 C45 Fe2 69.7(2) . . ?
C44 C45 Fe2 69.7(2) . . ?
C47 C46 C45 108.6(4) . . ?
C47 C46 Fe2 69.9(3) . . ?
C45 C46 Fe2 70.0(3) . . ?
C46 C47 C43 109.0(4) . . ?
C46 C47 Fe2 70.0(3) . . ?
C43 C47 Fe2 70.3(3) . . ?
C52 C48 C49 109.0(5) . . ?
C52 C48 Fe2 71.0(3) . . ?
C49 C48 Fe2 69.9(3) . . ?
C48 C49 C50 108.3(6) . . ?
C48 C49 Fe2 70.8(3) . . ?
C50 C49 Fe2 69.9(3) . . ?
C49 C50 C51 105.6(5) . . ?
C49 C50 Fe2 69.6(3) . . ?
C51 C50 Fe2 69.3(3) . . ?
C52 C51 C50 107.7(6) . . ?
C52 C51 Fe2 71.1(3) . . ?
C50 C51 Fe2 69.7(3) . . ?
C48 C52 C51 109.4(5) . . ?
C48 C52 Fe2 70.4(3) . . ?
C51 C52 Fe2 69.6(3) . . ?

loop_
_geom_bond_atom_site_label_1
_geom_bond_atom_site_label_2
_geom_bond_distance
_geom_bond_site_symmetry_2
_geom_bond_publ_flag
Fe1 C23 2.000(5) . ?
Fe1 C22 2.010(5) . ?
Fe1 C24 2.018(6) . ?
Fe1 C25 2.024(5) . ?
Fe1 C20 2.028(4) . ?
Fe1 C26 2.029(5) . ?
Fe1 C19 2.032(4) . ?
Fe1 C18 2.034(4) . ?
Fe1 C21 2.035(4) . ?
Fe1 C17 2.044(4) . ?
Fe2 C51 2.017(5) . ?
Fe2 C49 2.018(5) . ?
Fe2 C50 2.022(5) . ?
Fe2 C48 2.029(5) . ?
Fe2 C47 2.034(5) . ?
Fe2 C46 2.035(5) . ?
Fe2 C52 2.036(5) . ?
Fe2 C44 2.039(4) . ?
Fe2 C45 2.039(4) . ?
Fe2 C43 2.050(4) . ?
N1 C12 1.378(5) . ?
N1 C1 1.382(5) . ?
N1 C13 1.451(5) . ?
N2 C27 1.377(5) . ?
N2 C38 1.392(6) . ?
N2 C39 1.456(6) . ?
C1 C2 1.388(6) . ?
C1 C6 1.389(6) . ?
C2 C3 1.365(6) . ?
C3 C4 1.398(6) . ?
C4 C5 1.385(6) . ?
C4 C15 1.497(6) . ?
C5 C6 1.391(5) . ?
C6 C7 1.439(6) . ?
C7 C8 1.380(6) . ?
C7 C12 1.397(6) . ?
C8 C9 1.371(6) . ?
C9 C10 1.370(7) . ?
C10 C11 1.363(7) . ?
C11 C12 1.397(6) . ?
C13 C14 1.497(6) . ?
C15 C16 1.240(6) . ?
C16 C17 1.519(7) . ?
C17 C21 1.399(6) . ?
C17 C18 1.402(6) . ?
C18 C19 1.415(6) . ?
C19 C20 1.387(6) . ?
C20 C21 1.393(6) . ?
C22 C26 1.345(7) . ?
C22 C23 1.348(8) . ?
C23 C24 1.399(9) . ?
C24 C25 1.371(9) . ?
C25 C26 1.340(8) . ?
C27 C28 1.377(6) . ?
C27 C32 1.397(6) . ?
C28 C29 1.367(6) . ?
C29 C30 1.381(6) . ?
C30 C31 1.395(5) . ?
C30 C41 1.476(6) . ?
C31 C32 1.395(5) . ?
C32 C33 1.435(6) . ?
C33 C34 1.380(6) . ?
C33 C38 1.390(6) . ?
C34 C35 1.378(6) . ?
C35 C36 1.373(7) . ?
C36 C37 1.377(7) . ?
C37 C38 1.386(6) . ?
C39 C40 1.507(7) . ?
C41 C42 1.287(5) . ?
C42 C43 1.467(6) . ?
C43 C47 1.421(6) . ?
C43 C44 1.426(5) . ?
C44 C45 1.415(6) . ?
C45 C46 1.403(6) . ?
C46 C47 1.394(6) . ?
C48 C52 1.342(6) . ?
C48 C49 1.363(6) . ?
C49 C50 1.399(8) . ?
C50 C51 1.413(8) . ?
C51 C52 1.362(7) . ?
